data_2007012
loop_
_publ_author_name
'Fettinger, James C.'
'Kraatz, Heinz-Bernhard'
'Poli, Rinaldo'

_publ_section_title
;Tricarbonyl(\h^5^-cyclopentadienyl)(trimethylphosphine-<i>P</i>)molybdenum(II)
 Tetrafluoroborate
;
_journal_issue 2
_journal_name_full 'Acta Crystallographica Section C'
_journal_page_first 181
_journal_page_last 183
_journal_paper_doi 10.1107/S0108270197012651
_journal_volume 54
_journal_year 1998
_chemical_formula_iupac '[Mo (C5 H5) (C O)3 (C3 H9 P)] [B F4]'
_chemical_formula_sum 'C11 H14 B F4 Mo O3 P'
_chemical_formula_weight 407.94
_chemical_name_systematic
;
Cyclopentadienyltricarbonyltrimethylphosphinemolybdenum(II) tetrafluoroborate
;
_space_group_IT_number 29
_symmetry_cell_setting orthorhombic
_symmetry_space_group_name_Hall 'P 2c -2ac'
_symmetry_space_group_name_H-M 'P c a 21'
_audit_creation_method SHELXL
_cell_angle_alpha 90.00
_cell_angle_beta 90.00
_cell_angle_gamma 90.00
_cell_formula_units_Z 4
_cell_length_a 14.8333(8)
_cell_length_b 7.6010(9)
_cell_length_c 14.109(2)
_cell_measurement_reflns_used 25
_cell_measurement_temperature 293(2)
_cell_measurement_theta_max 18.5
_cell_measurement_theta_min 11.9
_cell_volume 1590.8(3)
_computing_cell_refinement 'CAD-4 EXPRESS'
_computing_data_collection 'CAD-4 EXPRESS (Enraf-Nonius, 1994)'
_computing_data_reduction 'XCAD4 (Harms, 1993), NRCVAX (Gabe et al., 1989)'
_computing_molecular_graphics 'SHELXTL (Sheldrick, 1994)'
_computing_publication_material SHELXTL
_computing_structure_refinement 'SHELXL93 (Sheldrick, 1993)'
_computing_structure_solution 'SHELXS86 (Sheldrick, 1990)'
_diffrn_ambient_temperature 293(2)
_diffrn_measurement_device 'Enraf-Nonius CAD4'
_diffrn_measurement_method '\w/2\q scans'
_diffrn_radiation_monochromator graphite
_diffrn_radiation_source 'fine-focus sealed tube'
_diffrn_radiation_type MoK\a
_diffrn_radiation_wavelength 0.71073
_diffrn_reflns_av_R_equivalents 0.038
_diffrn_reflns_av_sigmaI/netI 0.0652
_diffrn_reflns_limit_h_max 20
_diffrn_reflns_limit_h_min -17
_diffrn_reflns_limit_k_max 10
_diffrn_reflns_limit_k_min 0
_diffrn_reflns_limit_l_max 19
_diffrn_reflns_limit_l_min 0
_diffrn_reflns_number 3355
_diffrn_reflns_theta_max 27.50
_diffrn_reflns_theta_min 2.68
_diffrn_standards_decay_% 0
_diffrn_standards_interval_time 60
_diffrn_standards_number 3
_exptl_absorpt_coefficient_mu 0.969
_exptl_absorpt_correction_T_max 0.824
_exptl_absorpt_correction_T_min 0.767
_exptl_absorpt_correction_type '\y scans  (SHELXTL; Sheldrick, 1994)'
_exptl_crystal_colour red
_exptl_crystal_density_diffrn 1.703
_exptl_crystal_description block
_exptl_crystal_F_000 808
_exptl_crystal_size_max 0.30
_exptl_crystal_size_mid 0.30
_exptl_crystal_size_min 0.20
_refine_diff_density_max 0.36
_refine_diff_density_min -0.36
_refine_ls_abs_structure_details 'Flack (1983)'
_refine_ls_abs_structure_Flack -0.06(9)
_refine_ls_extinction_coef 0.0088(7)
_refine_ls_extinction_method SHELXL
_refine_ls_goodness_of_fit_all 1.048
_refine_ls_goodness_of_fit_obs 1.118
_refine_ls_matrix_type full
_refine_ls_number_parameters 269
_refine_ls_number_reflns 1903
_refine_ls_number_restraints 226
_refine_ls_restrained_S_all 1.015
_refine_ls_restrained_S_obs 1.058
_refine_ls_R_factor_all 0.0805
_refine_ls_R_factor_obs .033
_refine_ls_shift/esd_max 0.000
_refine_ls_shift/esd_mean 0.000
_refine_ls_structure_factor_coef Fsqd
_refine_ls_weighting_details 'w = 1/[\s^2^(Fo^2^)+(0.0304P)^2^] where P=(Fo^2^+2Fc^2^)/3'
_refine_ls_weighting_scheme calc
_refine_ls_wR_factor_all 0.0813
_refine_ls_wR_factor_obs .0686
_reflns_number_observed 1287
_reflns_number_total 1903
_reflns_observed_criterion >2sigma(I)
_cod_data_source_file fr1063.cif
_cod_data_source_block cnt
_cod_depositor_comments
;
 Marking atom 'CNT' as a dummy atom.

 Antanas Vaitkus,
 2017-02-19

The following automatic conversions were performed:
'_symmetry_cell_setting' value 'Orthorhombic' changed to 'orthorhombic'
according to '/home/saulius/struct/CIF-dictionaries/cif_core.dic'
dictionary named 'cif_core.dic' version 2.4.1 from 2010-06-29.

Automatic conversion script
Id: cif_fix_enum 1527 2010-12-29 10:47:43Z saulius 

The following automatic conversions were performed:

'_symmetry_cell_setting' value 'Orthorhombic' changed to
'orthorhombic' according to
/home/saulius/struct/CIF-dictionaries/cif_core.dic dictionary named
'cif_core.dic' version 2.4.1 from 2010-06-29.

Automatic conversion script
Id: cif_fix_values 1715 2011-07-08 13:25:40Z adriana 

The following automatic conversions were performed:

'_refine_ls_weighting_scheme' value 'calc w =
1/[\s^2^(Fo^2^)+(0.0304P)^2^] where P=(Fo^2^+2Fc^2^)/3' was changed
to 'calc'. New tag '_refine_ls_weighting_details' was created. The
value of the new tag was set to 'w = 1/[\s^2^(Fo^2^)+(0.0304P)^2^]
where P=(Fo^2^+2Fc^2^)/3'.

Automatic conversion script
Id: cif_fix_values 3143 2015-03-26 13:38:13Z robertas 
;
_cod_original_cell_volume 1590.7(3)
_cod_original_sg_symbol_H-M ' P c a 21'
_cod_database_code 2007012

loop_
_symmetry_equiv_pos_as_xyz
'x, y, z'
'-x+1/2, y, z+1/2'
'x+1/2, -y, z'
'-x, -y, z+1/2'

loop_
_atom_site_aniso_label
_atom_site_aniso_U_11
_atom_site_aniso_U_22
_atom_site_aniso_U_33
_atom_site_aniso_U_12
_atom_site_aniso_U_13
_atom_site_aniso_U_23
Mo1 .0489(3) .0368(2) .0467(3) .0009(2) .0028(5) .0011(8)
P1 .0495(10) .0549(10) .0514(10) .0000(8) .0042(9) -.0023(12)
C1 .052(3) .078(5) .098(6) .016(3) .001(10) -.016(10)
C2 .058(5) .082(5) .100(8) -.004(5) -.022(5) .022(6)
C3 .046(5) .109(8) .111(9) -.013(5) -.008(6) -.043(8)
C4 .059(6) .060(5) .157(12) -.014(4) -.020(7) .023(6)
C5 .067(6) .090(7) .110(10) -.009(5) .017(6) .019(6)
C6 .092(5) .049(3) .065(6) -.007(3) .022(6) -.005(5)
O6 .165(6) .049(3) .120(7) -.034(3) .012(7) -.011(5)
C7 .076(5) .056(5) .052(5) .001(4) .004(4) -.007(4)
O7 .086(5) .079(4) .082(4) .019(4) -.026(4) .010(3)
C8 .096(6) .064(4) .045(4) .018(4) .004(5) -.001(4)
O8 .166(7) .107(5) .053(4) .012(5) .002(5) -.015(4)
C11 .077(6) .067(5) .088(7) .008(4) .018(5) -.024(5)
C12 .046(4) .107(7) .118(9) -.020(5) .014(6) -.011(7)
C13 .094(7) .100(7) .067(6) .010(6) .002(6) .017(6)
B1 .118(12) .068(7) .071(8) .006(8) .003(9) -.011(7)
F11 .16(3) .18(3) .040(13) -.03(2) -.005(14) -.044(16)
F12 .18(3) .057(16) .12(2) -.025(16) .020(19) -.015(14)
F13 .099(17) .26(4) .12(2) .06(2) .026(17) -.09(2)
F14 .20(3) .16(3) .26(4) .06(2) -.08(3) .09(3)
B2 .118(12) .068(7) .071(8) .006(8) .003(9) -.011(7)
F21 .21(3) .092(12) .074(16) .017(18) -.03(2) -.011(12)
F22 .17(3) .18(3) .15(3) -.03(2) -.01(2) .10(3)
F23 .12(2) .21(4) .18(3) .06(2) -.07(2) -.03(3)
F24 .18(3) .08(2) .19(4) -.08(2) .12(3) -.07(2)
B3 .118(12) .068(7) .071(8) .006(8) .003(9) -.011(7)
F31 .17(3) .11(2) .20(3) -.10(2) .10(3) -.11(2)
F32 .22(4) .12(2) .083(17) -.01(2) .02(2) .029(15)
F33 .10(2) .16(3) .15(3) .04(2) -.02(2) .06(3)
F34 .090(17) .13(2) .09(3) -.063(16) .045(14) -.023(16)

loop_
_atom_site_label
_atom_site_fract_x
_atom_site_fract_y
_atom_site_fract_z
_atom_site_U_iso_or_equiv
_atom_site_thermal_displace_type
_atom_site_calc_flag
_atom_site_refinement_flags
_atom_site_occupancy
_atom_site_disorder_group
_atom_site_type_symbol
Mo1 .87145(3) .22863(5) .41492(9) .0441(2) Uani d . 1 . Mo
P1 .99094(12) .2182(2) .29051(14) .0519(4) Uani d . 1 . P
CNT .7491(11) .1520(12) .3723(12) . . dum . . . .
C1 .7190(4) .2703(10) .4137(14) .076(2) Uani d . 1 . C
H1 .6954(4) .3648(10) .4474(14) .091 Uiso calc R 1 . H
C2 .7455(7) .2753(12) .3194(8) .080(3) Uani d . 1 . C
H2 .7422(7) .3708(12) .2783(8) .096 Uiso calc R 1 . H
C3 .7788(6) .1040(14) .2986(9) .088(3) Uani d . 1 . C
H3 .8023(6) .0659(14) .2410(9) .106 Uiso calc R 1 . H
C4 .7696(7) .0044(12) .3807(11) .092(4) Uani d . 1 . C
H4 .7860(7) -.1130(12) .3874(11) .111 Uiso calc R 1 . H
C5 .7328(7) .1059(14) .4493(8) .089(4) Uani d . 1 . C
H5 .7192(7) .0696(14) .5106(8) .107 Uiso calc R 1 . H
C6 .9130(6) .4789(9) .4054(9) .068(2) Uani d . 1 . C
O6 .9330(5) .6205(7) .4000(8) .111(3) Uani d . 1 . O
C7 .9644(6) .0613(11) .4666(6) .062(2) Uani d . 1 . C
O7 1.0136(4) -.0383(9) .4964(5) .082(2) Uani d . 1 . O
C8 .8814(6) .2993(11) .5514(6) .068(2) Uani d . 1 . C
O8 .8876(6) .3366(10) .6290(5) .109(2) Uani d . 1 . O
C11 1.0240(6) -.0006(10) .2522(7) .077(3) Uani d . 1 . C
H11A 1.039(5) -.071(3) .3066(8) .116 Uiso calc R 1 . H
H11B 1.076(3) .0077(13) .211(4) .116 Uiso calc R 1 . H
H11C .9751(19) -.054(4) .218(4) .116 Uiso calc R 1 . H
C12 1.0954(5) .3210(14) .3257(9) .090(3) Uani d . 1 . C
H12A 1.0841(10) .441(3) .344(6) .136 Uiso calc R 1 . H
H12B 1.137(2) .319(10) .2736(18) .136 Uiso calc R 1 . H
H12C 1.121(3) .258(6) .378(4) .136 Uiso calc R 1 . H
C13 .9630(7) .3273(13) .1801(7) .087(3) Uani d . 1 . C
H13A 1.0157(15) .333(9) .141(2) .130 Uiso calc R 1 . H
H13B .942(5) .444(4) .1931(8) .130 Uiso calc R 1 . H
H13C .917(4) .262(5) .148(3) .130 Uiso calc R 1 . H
B1 .2850(6) .2892(10) .1170(6) .086(4) Uani d PD .34 1 B
F11 .2150(18) .184(4) .109(2) .127(15) Uani d PDU .34 1 F
F12 .304(3) .317(4) .2080(12) .119(12) Uani d PDU .34 1 F
F13 .3574(15) .218(5) .080(2) .159(14) Uani d PDU .34 1 F
F14 .274(3) .445(3) .078(3) .206(17) Uani d PDU .34 1 F
B2 .2850(6) .2892(10) .1170(6) .086(4) Uani d PD .35 2 B
F21 .320(2) .129(2) .125(2) .125(12) Uani d PDU .35 2 F
F22 .332(2) .385(5) .0550(19) .169(15) Uani d PDU .35 2 F
F23 .2027(14) .274(5) .082(3) .169(17) Uani d PDU .35 2 F
F24 .281(3) .379(4) .1966(17) .146(18) Uani d PDU .35 2 F
B3 .2850(6) .2892(10) .1170(6) .086(4) Uani d PD .31 3 B
F31 .291(3) .432(4) .170(2) .160(18) Uani d PDU .31 3 F
F32 .282(3) .333(4) .0251(11) .141(12) Uani d PDU .31 3 F
F33 .3558(18) .187(5) .131(3) .136(15) Uani d PDU .31 3 F
F34 .2120(17) .191(4) .133(2) .103(12) Uani d PDU .31 3 F

loop_
_atom_type_symbol
_atom_type_description
_atom_type_scat_dispersion_real
_atom_type_scat_dispersion_imag
_atom_type_scat_source
C C 0.0033 0.0016 'International Tables Vol C Tables 4.2.6.8 and 6.1.1.4'
H H 0.0000 0.0000 'International Tables Vol C Tables 4.2.6.8 and 6.1.1.4'
O O 0.0106 0.0060 'International Tables Vol C Tables 4.2.6.8 and 6.1.1.4'
P P 0.1023 0.0942 'International Tables Vol C Tables 4.2.6.8 and 6.1.1.4'
Mo Mo -1.6832 0.6857 'International Tables Vol C Tables 4.2.6.8 and 6.1.1.4'
B B 0.0013 0.0007 'International Tables Vol C Tables 4.2.6.8 and 6.1.1.4'
F F 0.0171 0.0103 'International Tables Vol C Tables 4.2.6.8 and 6.1.1.4'

loop_
_geom_angle_atom_site_label_1
_geom_angle_atom_site_label_2
_geom_angle_atom_site_label_3
_geom_angle
_geom_angle_publ_flag
CNT Mo1 C6 122.4(4) yes
CNT Mo1 C8 115.7(5) yes
C6 Mo1 C8 77.7(4) no
CNT Mo1 C7 123.2(4) yes
C6 Mo1 C7 114.4(4) yes
C8 Mo1 C7 76.7(3) yes
CNT Mo1 C1 30.5(4) no
C6 Mo1 C1 100.0(3) no
C8 Mo1 C1 92.5(5) no
C7 Mo1 C1 140.3(4) no
CNT Mo1 C5 30.3(5) no
C6 Mo1 C5 132.2(4) no
C8 Mo1 C5 88.4(4) no
C7 Mo1 C5 106.2(4) no
C1 Mo1 C5 34.5(3) no
CNT Mo1 C4 30.1(3) no
C6 Mo1 C4 151.7(4) no
C8 Mo1 C4 116.3(5) no
C7 Mo1 C4 93.3(3) no
C1 Mo1 C4 57.1(3) no
C5 Mo1 C4 33.9(4) no
CNT Mo1 C2 31.0(4) no
C6 Mo1 C2 93.7(4) no
C8 Mo1 C2 125.0(4) no
C7 Mo1 C2 148.7(3) no
C1 Mo1 C2 35.0(5) no
C5 Mo1 C2 57.9(4) no
C4 Mo1 C2 58.1(3) no
CNT Mo1 C3 30.5(5) no
C6 Mo1 C3 121.2(5) no
C8 Mo1 C3 145.6(4) no
C7 Mo1 C3 113.6(4) no
C1 Mo1 C3 58.0(5) no
C5 Mo1 C3 57.4(4) no
C4 Mo1 C3 34.7(4) no
C2 Mo1 C3 35.5(3) no
CNT Mo1 P1 115.1(5) yes
C6 Mo1 P1 76.4(3) yes
C8 Mo1 P1 129.2(3) yes
C7 Mo1 P1 75.4(2) yes
C1 Mo1 P1 134.6(5) no
C5 Mo1 P1 140.1(3) no
C4 Mo1 P1 107.0(4) no
C2 Mo1 P1 99.6(3) no
C3 Mo1 P1 84.9(3) no
C12 P1 C13 103.6(5) no
C12 P1 C11 104.3(4) no
C13 P1 C11 103.0(5) no
C12 P1 Mo1 113.7(4) yes
C13 P1 Mo1 115.3(3) yes
C11 P1 Mo1 115.5(3) yes
C5 C1 C2 109.7(10) no
C5 C1 Mo1 73.8(5) no
C2 C1 Mo1 74.4(5) no
C5 C1 H1 125.2(9) no
C2 C1 H1 125.2(5) no
Mo1 C1 H1 118.4(3) no
C1 C2 C3 105.7(9) no
C1 C2 Mo1 70.7(5) no
C3 C2 Mo1 72.7(5) no
C1 C2 H2 127.1(5) no
C3 C2 H2 127.1(7) no
Mo1 C2 H2 121.4(2) no
C4 C3 C2 106.9(10) no
C4 C3 Mo1 72.2(6) no
C2 C3 Mo1 71.9(5) no
C4 C3 H3 126.5(7) no
C2 C3 H3 126.5(7) no
Mo1 C3 H3 121.2(3) no
C5 C4 C3 109.0(8) no
C5 C4 Mo1 72.3(6) no
C3 C4 Mo1 73.2(5) no
C5 C4 H4 125.5(6) no
C3 C4 H4 125.5(7) no
Mo1 C4 H4 120.7(2) no
C4 C5 C1 108.6(11) no
C4 C5 Mo1 73.8(5) no
C1 C5 Mo1 71.7(5) no
C4 C5 H5 125.7(6) no
C1 C5 H5 125.7(9) no
Mo1 C5 H5 120.6(3) no
O6 C6 Mo1 177.4(8) yes
O7 C7 Mo1 176.8(8) yes
O8 C8 Mo1 178.8(8) yes
P1 C11 H11A 109.5(3) no
P1 C11 H11B 109.5(3) no
H11A C11 H11B 109.5 no
P1 C11 H11C 109.5(3) no
H11A C11 H11C 109.5 no
H11B C11 H11C 109.5 no
P1 C12 H12A 109.5(3) no
P1 C12 H12B 109.5(4) no
H12A C12 H12B 109.5 no
P1 C12 H12C 109.5(4) no
H12A C12 H12C 109.5 no
H12B C12 H12C 109.5 no
P1 C13 H13A 109.5(3) no
P1 C13 H13B 109.5(3) no
H13A C13 H13B 109.5 no
P1 C13 H13C 109.5(3) no
H13A C13 H13C 109.5 no
H13B C13 H13C 109.5 no
F13 B1 F14 108.1(17) no
F13 B1 F11 111.0(16) no
F14 B1 F11 114.3(15) no
F13 B1 F12 106.0(16) no
F14 B1 F12 106.6(15) no
F11 B1 F12 110.5(16) no
F24 B2 F23 109.(2) no
F24 B2 F21 115.0(19) no
F23 B2 F21 108.3(17) no
F24 B2 F22 107.5(16) no
F23 B2 F22 106.7(19) no
F21 B2 F22 110.4(19) no
F31 B3 F33 110.(2) no
F31 B3 F34 114.8(18) no
F33 B3 F34 106.9(19) no
F31 B3 F32 110.3(19) no
F33 B3 F32 108.(2) no
F34 B3 F32 106.4(17) no

loop_
_geom_bond_atom_site_label_1
_geom_bond_atom_site_label_2
_geom_bond_site_symmetry_2
_geom_bond_distance
_geom_bond_publ_flag
Mo1 CNT . 2.00(2) yes
Mo1 C6 . 2.004(7) yes
Mo1 C8 . 2.005(9) yes
Mo1 C7 . 2.013(9) yes
Mo1 C1 . 2.284(6) yes
Mo1 C5 . 2.310(9) yes
Mo1 C4 . 2.329(8) yes
Mo1 C2 . 2.331(9) yes
Mo1 C3 . 2.341(9) yes
Mo1 P1 . 2.496(2) yes
P1 C12 . 1.805(8) no
P1 C13 . 1.813(9) no
P1 C11 . 1.816(7) no
C1 C5 . 1.362(13) no
C1 C2 . 1.39(2) no
C1 H1 . .93 no
C2 C3 . 1.423(12) no
C2 H2 . .93 no
C3 C4 . 1.391(15) no
C3 H3 . .93 no
C4 C5 . 1.353(14) no
C4 H4 . .93 no
C5 H5 . .93 no
C6 O6 . 1.119(8) yes
C7 O7 . 1.132(9) yes
C8 O8 . 1.134(11) yes
C11 H11A . .96 no
C11 H11B . .96 no
C11 H11C . .96 no
C12 H12A . .96 no
C12 H12B . .96 no
C12 H12C . .96 no
C13 H13A . .96 no
C13 H13B . .96 no
C13 H13C . .96 no
B1 F13 . 1.312(11) no
B1 F14 . 1.314(12) no
B1 F11 . 1.317(12) no
B1 F12 . 1.332(12) no
B2 F24 . 1.316(12) no
B2 F23 . 1.321(12) no
B2 F21 . 1.325(12) no
B2 F22 . 1.333(12) no
B3 F31 . 1.315(12) no
B3 F33 . 1.319(12) no
B3 F34 . 1.337(12) no
B3 F32 . 1.338(12) no

loop_
_geom_torsion_atom_site_label_1
_geom_torsion_atom_site_label_2
_geom_torsion_atom_site_label_3
_geom_torsion_atom_site_label_4
_geom_torsion
_geom_torsion_publ_flag
C3 CNT Mo1 P1 8.1(8) yes
CNT Mo1 P1 C12 170.6(5) yes
C8 Mo1 P1 C12 -10.5(5) yes
